data_1519172
loop_
_publ_author_name
'Orrell, Keith G.'
'Hibbs, Dai E.'
'Hursthouse, Michael B.'
'Lamond, Steven J.'

_publ_section_title
;
 C22H36F12N2O8P2
;
_journal_name_full 'Crystal Structure Report Archive'
_journal_page_first 793
_journal_year 1996
_chemical_formula_sum 'C11 H18 F6 N O4 P'
_chemical_formula_weight 373.23
_space_group_IT_number 14
_symmetry_cell_setting monoclinic
_symmetry_space_group_name_Hall '-P 2ybc'
_symmetry_space_group_name_H-M 'P 1 21/c 1'
_atom_sites_solution_hydrogens geom
_atom_sites_solution_primary direct
_atom_sites_solution_secondary difmap
_cell_angle_alpha 90.00
_cell_angle_beta 98.70(2)
_cell_angle_gamma 90.00
_cell_formula_units_Z 8
_cell_length_a 13.958(3)
_cell_length_b 7.2460(13)
_cell_length_c 32.562(2)
_cell_measurement_temperature 150(2)
_cell_volume 3255.4(9)
_computing_cell_refinement REFINE
_computing_data_collection 'MADNES (Pflugrath & Messerschmidt, 1989)'
_computing_data_reduction 'ABSURD (Karaulov, 1992)'
_computing_publication_material SHELXL97
_computing_structure_refinement 'SHELXL97 (Sheldrick, 2008)'
_computing_structure_solution 'SIR2004 (Cascarano, Giacovazzo &et al., 2005)'
_diffrn_ambient_temperature 150(2)
_diffrn_measured_fraction_theta_full 0.836
_diffrn_measured_fraction_theta_max 0.836
_diffrn_measurement_device_type 'Delft instruments FAST area detector'
_diffrn_measurement_method
;
Intensity measurements as described by Darr, Drake, Hursthouse & Malik (1993)'
;
_diffrn_radiation_monochromator graphite
_diffrn_radiation_source 'rotating anode generator'
_diffrn_radiation_type MoK\a
_diffrn_radiation_wavelength 0.71069
_diffrn_reflns_av_R_equivalents 0.0000
_diffrn_reflns_av_sigmaI/netI 0.0968
_diffrn_reflns_limit_h_max 15
_diffrn_reflns_limit_h_min -16
_diffrn_reflns_limit_k_max 8
_diffrn_reflns_limit_k_min 0
_diffrn_reflns_limit_l_max 36
_diffrn_reflns_limit_l_min 0
_diffrn_reflns_number 4742
_diffrn_reflns_theta_full 24.88
_diffrn_reflns_theta_max 24.88
_diffrn_reflns_theta_min 2.08
_exptl_absorpt_coefficient_mu 0.247
_exptl_absorpt_correction_type none
_exptl_crystal_density_diffrn 1.523
_exptl_crystal_density_method 'not measured'
_exptl_crystal_F_000 1536
_exptl_crystal_size_max 0.28
_exptl_crystal_size_mid 0.24
_exptl_crystal_size_min 0.12
_refine_diff_density_max 0.634
_refine_diff_density_min -0.398
_refine_diff_density_rms 0.074
_refine_ls_extinction_coef 0
_refine_ls_extinction_method none
_refine_ls_goodness_of_fit_ref 0.942
_refine_ls_hydrogen_treatment constr
_refine_ls_matrix_type full
_refine_ls_number_parameters 423
_refine_ls_number_reflns 4742
_refine_ls_number_restraints 0
_refine_ls_restrained_S_all 0.942
_refine_ls_R_factor_all 0.0841
_refine_ls_R_factor_gt 0.0549
_refine_ls_shift/su_max 0.001
_refine_ls_shift/su_mean 0.000
_refine_ls_structure_factor_coef Fsqd
_refine_ls_weighting_details 'calc w=1/[\s^2^(Fo^2^)+(0.0811P)^2^+0.0000P] where P=(Fo^2^+2Fc^2^)/3'
_refine_ls_weighting_scheme calc
_refine_ls_wR_factor_gt 0.1323
_refine_ls_wR_factor_ref 0.1409
_reflns_number_gt 3119
_reflns_number_total 4742
_reflns_threshold_expression >2\s(I)
_cod_data_source_file eCrystal-793.cif
_cod_data_source_block 03hur995
_cod_depositor_comments
;
Citation :
Orrell, Keith G. and Hibbs, Dai E. and Hursthouse, Michael B. and 
Lamond, Steven J. (1996) 
University of Southampton, Crystal Structure 

More at:
http://ecrystals.chem.soton.ac.uk/793/

The following automatic conversions were performed:

'_symmetry_cell_setting' value 'Monoclinic' changed to 'monoclinic'
according to the built-in table from CIF Core dictionary named
'cif_core.dic' version 2.4.1 from 2010-06-29.

Automatic conversion script
Id: cif_fix_values 3105 2015-03-04 15:46:00Z robertas 
;
_cod_original_sg_symbol_H-M P2(1)/c
_cod_database_code 1519172

loop_
_symmetry_equiv_pos_as_xyz
'x, y, z'
'-x, y+1/2, -z+1/2'
'-x, -y, -z'
'x, -y-1/2, z-1/2'

loop_
_atom_site_label
_atom_site_type_symbol
_atom_site_fract_x
_atom_site_fract_y
_atom_site_fract_z
_atom_site_U_iso_or_equiv
_atom_site_adp_type
_atom_site_occupancy
_atom_site_symmetry_multiplicity
_atom_site_calc_flag
_atom_site_refinement_flags
_atom_site_disorder_assembly
_atom_site_disorder_group
P1 P 0.31404(7) -0.50499(13) 0.18341(3) 0.0299(3) Uani 1 1 d . . .
P2 P -0.20949(7) -0.14590(15) 0.07174(3) 0.0366(3) Uani 1 1 d . . .
O4 O 0.10747(17) -0.2933(3) 0.06258(7) 0.0300(6) Uani 1 1 d . . .
O2 O 0.07085(16) -0.1047(3) 0.17784(7) 0.0282(6) Uani 1 1 d . . .
O3 O 0.08523(17) -0.5938(3) 0.03635(7) 0.0328(6) Uani 1 1 d . . .
F1 F -0.31703(19) -0.1758(5) 0.07708(12) 0.1012(12) Uani 1 1 d . . .
F2 F -0.2307(2) 0.0567(5) 0.05497(12) 0.1183(15) Uani 1 1 d . . .
F3 F -0.1004(2) -0.1155(4) 0.06856(16) 0.1314(19) Uani 1 1 d . . .
F4 F -0.1824(2) -0.3381(4) 0.09288(12) 0.0923(12) Uani 1 1 d . . .
F5 F -0.2230(4) -0.2253(9) 0.02862(13) 0.201(3) Uani 1 1 d . . .
F6 F -0.1976(3) -0.0588(5) 0.11647(11) 0.1208(15) Uani 1 1 d . . .
F7 F 0.26228(16) -0.4798(3) 0.22389(7) 0.0502(6) Uani 1 1 d . . .
F8 F 0.36536(17) -0.5300(3) 0.14320(7) 0.0526(7) Uani 1 1 d . . .
F9 F 0.22160(17) -0.6147(4) 0.16166(8) 0.0619(8) Uani 1 1 d . . .
F10 F 0.40451(16) -0.3917(3) 0.20548(8) 0.0595(7) Uani 1 1 d . . .
F11 F 0.36171(18) -0.6914(3) 0.20234(8) 0.0573(7) Uani 1 1 d . . .
F12 F 0.26517(17) -0.3187(3) 0.16459(8) 0.0565(7) Uani 1 1 d . . .
O1 O -0.00964(16) -0.2413(3) 0.22863(7) 0.0289(6) Uani 1 1 d . . .
O8 O 0.70169(17) -0.4759(4) 0.20250(8) 0.0414(7) Uani 1 1 d . . .
O5 O 0.35035(19) 0.0034(4) 0.06116(9) 0.0499(8) Uani 1 1 d . . .
O6 O 0.42580(19) -0.2815(4) 0.05299(8) 0.0442(7) Uani 1 1 d . . .
O7 O 0.62029(17) -0.5670(3) 0.13712(8) 0.0391(7) Uani 1 1 d . . .
N1 N 0.03874(19) -0.3816(4) 0.12879(8) 0.0211(6) Uani 1 1 d . . .
H1 H 0.0681 -0.2780 0.1240 0.025 Uiso 1 1 calc R . .
N2 N 0.5228(2) -0.2690(4) 0.12603(9) 0.0288(7) Uani 1 1 d . . .
H2 H 0.5259 -0.3539 0.1070 0.035 Uiso 1 1 calc R . .
C1 C 0.0188(2) -0.5011(5) 0.09735(10) 0.0236(8) Uani 1 1 d . . .
C9 C 0.0452(2) -0.4459(4) 0.05551(10) 0.0256(8) Uani 1 1 d . . .
H9 H -0.0152 -0.4058 0.0372 0.031 Uiso 1 1 calc R . .
C6 C 0.0538(3) -0.2651(5) 0.19970(11) 0.0267(8) Uani 1 1 d . . .
H6 H 0.1173 -0.3089 0.2149 0.032 Uiso 1 1 calc R . .
C2 C 0.0172(2) -0.4088(5) 0.16688(10) 0.0232(8) Uani 1 1 d . . .
C3 C -0.0282(2) -0.5703(5) 0.17505(11) 0.0283(8) Uani 1 1 d . . .
H3 H -0.0442 -0.5936 0.2019 0.034 Uiso 1 1 calc R . .
C20 C 0.6657(3) -0.4232(5) 0.16160(12) 0.0341(9) Uani 1 1 d . . .
H20 H 0.7207 -0.3756 0.1482 0.041 Uiso 1 1 calc R . .
C13 C 0.5905(2) -0.2735(5) 0.16041(11) 0.0283(9) Uani 1 1 d . . .
C12 C 0.4509(3) -0.1438(5) 0.11892(12) 0.0310(9) Uani 1 1 d . . .
C5 C -0.0268(2) -0.6649(5) 0.10420(11) 0.0286(9) Uani 1 1 d . . .
H5 H -0.0419 -0.7528 0.0825 0.034 Uiso 1 1 calc R . .
C4 C -0.0501(3) -0.6980(5) 0.14353(12) 0.0322(9) Uani 1 1 d . . .
H4 H -0.0815 -0.8099 0.1488 0.039 Uiso 1 1 calc R . .
C16 C 0.4458(3) -0.0104(6) 0.14806(13) 0.0418(10) Uani 1 1 d . . .
H16 H 0.3958 0.0796 0.1441 0.050 Uiso 1 1 calc R . .
C11 C 0.1106(3) -0.1861(5) 0.02544(12) 0.0392(10) Uani 1 1 d . . .
H11A H 0.1300 -0.2656 0.0038 0.059 Uiso 1 1 calc R . .
H11B H 0.1578 -0.0858 0.0316 0.059 Uiso 1 1 calc R . .
H11C H 0.0464 -0.1340 0.0158 0.059 Uiso 1 1 calc R . .
C15 C 0.5134(3) -0.0079(5) 0.18305(14) 0.0441(11) Uani 1 1 d . . .
H15 H 0.5102 0.0856 0.2033 0.053 Uiso 1 1 calc R . .
C10 C 0.1720(3) -0.6716(6) 0.05989(13) 0.0427(10) Uani 1 1 d . . .
H10A H 0.2131 -0.5720 0.0731 0.064 Uiso 1 1 calc R . .
H10B H 0.2076 -0.7411 0.0412 0.064 Uiso 1 1 calc R . .
H10C H 0.1542 -0.7545 0.0813 0.064 Uiso 1 1 calc R . .
C7 C -0.0993(3) -0.1525(5) 0.21216(12) 0.0360(9) Uani 1 1 d . . .
H7A H -0.0878 -0.0206 0.2084 0.054 Uiso 1 1 calc R . .
H7B H -0.1460 -0.1684 0.2315 0.054 Uiso 1 1 calc R . .
H7C H -0.1253 -0.2079 0.1853 0.054 Uiso 1 1 calc R . .
C8 C 0.1382(3) 0.0196(6) 0.20225(13) 0.0448(11) Uani 1 1 d . . .
H8A H 0.1088 0.0679 0.2255 0.067 Uiso 1 1 calc R . .
H8B H 0.1536 0.1222 0.1847 0.067 Uiso 1 1 calc R . .
H8C H 0.1978 -0.0472 0.2130 0.067 Uiso 1 1 calc R . .
C17 C 0.3804(3) -0.1668(5) 0.07883(13) 0.0381(10) Uani 1 1 d . . .
H17 H 0.3219 -0.2328 0.0856 0.046 Uiso 1 1 calc R . .
C21 C 0.6876(3) -0.7067(6) 0.12700(17) 0.0569(13) Uani 1 1 d . . .
H21A H 0.7287 -0.6543 0.1080 0.085 Uiso 1 1 calc R . .
H21B H 0.6513 -0.8118 0.1136 0.085 Uiso 1 1 calc R . .
H21C H 0.7283 -0.7481 0.1525 0.085 Uiso 1 1 calc R . .
C14 C 0.5866(3) -0.1388(5) 0.18974(12) 0.0372(10) Uani 1 1 d . . .
H14 H 0.6333 -0.1353 0.2142 0.045 Uiso 1 1 calc R . .
C22 C 0.6318(3) -0.5603(6) 0.22513(14) 0.0484(11) Uani 1 1 d . . .
H22A H 0.5667 -0.5475 0.2092 0.073 Uiso 1 1 calc R . .
H22B H 0.6341 -0.4991 0.2521 0.073 Uiso 1 1 calc R . .
H22C H 0.6472 -0.6915 0.2295 0.073 Uiso 1 1 calc R . .
C19 C 0.3638(3) -0.3414(7) 0.01611(14) 0.0580(13) Uani 1 1 d . . .
H19A H 0.3085 -0.4092 0.0239 0.087 Uiso 1 1 calc R . .
H19B H 0.4002 -0.4222 -0.0001 0.087 Uiso 1 1 calc R . .
H19C H 0.3403 -0.2337 -0.0007 0.087 Uiso 1 1 calc R . .
C18 C 0.4268(3) 0.1113(7) 0.04794(18) 0.0721(16) Uani 1 1 d . . .
H18A H 0.4726 0.1494 0.0723 0.108 Uiso 1 1 calc R . .
H18B H 0.3990 0.2210 0.0330 0.108 Uiso 1 1 calc R . .
H18C H 0.4607 0.0371 0.0295 0.108 Uiso 1 1 calc R . .

loop_
_atom_site_aniso_label
_atom_site_aniso_U_11
_atom_site_aniso_U_22
_atom_site_aniso_U_33
_atom_site_aniso_U_23
_atom_site_aniso_U_13
_atom_site_aniso_U_12
P1 0.0256(5) 0.0317(5) 0.0324(6) 0.0008(4) 0.0043(4) -0.0022(4)
P2 0.0364(6) 0.0452(6) 0.0291(6) 0.0035(5) 0.0080(5) 0.0079(5)
O4 0.0358(14) 0.0358(15) 0.0184(14) 0.0026(11) 0.0040(11) -0.0032(11)
O2 0.0315(13) 0.0289(14) 0.0239(14) -0.0035(11) 0.0038(11) -0.0073(11)
O3 0.0414(15) 0.0352(15) 0.0209(14) -0.0073(11) 0.0015(12) 0.0091(12)
F1 0.0386(16) 0.126(3) 0.141(3) 0.029(2) 0.0203(18) 0.0017(16)
F2 0.114(3) 0.116(3) 0.141(3) 0.096(3) 0.074(2) 0.070(2)
F3 0.0499(18) 0.077(2) 0.279(6) 0.081(3) 0.064(3) 0.0213(16)
F4 0.077(2) 0.0413(16) 0.171(4) 0.0337(18) 0.061(2) 0.0221(14)
F5 0.249(6) 0.303(7) 0.054(3) -0.080(4) 0.035(3) -0.014(5)
F6 0.190(4) 0.087(3) 0.074(2) -0.0304(19) -0.016(3) 0.025(2)
F7 0.0423(14) 0.0722(16) 0.0389(14) 0.0089(12) 0.0146(11) 0.0178(12)
F8 0.0642(16) 0.0534(15) 0.0459(15) -0.0031(12) 0.0265(13) -0.0026(12)
F9 0.0570(16) 0.0726(18) 0.0507(16) 0.0081(13) -0.0091(13) -0.0370(13)
F10 0.0359(13) 0.0665(17) 0.0752(19) -0.0288(14) 0.0059(13) -0.0153(12)
F11 0.0749(18) 0.0433(14) 0.0532(16) 0.0070(12) 0.0082(14) 0.0250(13)
F12 0.0544(15) 0.0525(15) 0.0658(18) 0.0251(13) 0.0200(13) 0.0187(12)
O1 0.0300(14) 0.0373(15) 0.0198(13) -0.0004(11) 0.0056(11) 0.0049(11)
O8 0.0246(14) 0.0529(17) 0.0443(18) 0.0167(14) -0.0027(13) -0.0045(12)
O5 0.0368(16) 0.0459(17) 0.065(2) 0.0210(15) 0.0000(15) 0.0104(13)
O6 0.0410(16) 0.0583(18) 0.0305(16) -0.0004(13) -0.0033(13) 0.0121(13)
O7 0.0291(14) 0.0342(15) 0.0524(18) -0.0085(13) 0.0010(13) 0.0079(12)
N1 0.0254(15) 0.0195(14) 0.0183(16) -0.0006(12) 0.0031(12) 0.0000(12)
N2 0.0324(17) 0.0291(17) 0.0257(17) 0.0015(13) 0.0065(14) 0.0048(14)
C1 0.0246(18) 0.0275(19) 0.0172(19) -0.0027(15) -0.0012(15) 0.0040(15)
C9 0.030(2) 0.030(2) 0.017(2) 0.0029(15) 0.0027(16) 0.0042(16)
C6 0.029(2) 0.032(2) 0.0192(19) -0.0023(15) 0.0029(16) 0.0034(16)
C2 0.0264(19) 0.029(2) 0.014(2) 0.0012(14) 0.0028(15) 0.0042(15)
C3 0.033(2) 0.033(2) 0.019(2) 0.0049(15) 0.0049(16) 0.0027(17)
C20 0.026(2) 0.040(2) 0.034(2) 0.0045(18) -0.0010(18) -0.0006(17)
C13 0.0230(19) 0.033(2) 0.029(2) 0.0073(16) 0.0046(17) -0.0050(16)
C12 0.028(2) 0.028(2) 0.037(2) 0.0067(17) 0.0072(17) 0.0030(16)
C5 0.031(2) 0.024(2) 0.029(2) -0.0034(16) -0.0013(17) 0.0032(16)
C4 0.034(2) 0.026(2) 0.037(2) 0.0066(17) 0.0059(18) -0.0015(16)
C16 0.039(2) 0.038(2) 0.050(3) 0.001(2) 0.012(2) 0.0055(18)
C11 0.041(2) 0.046(2) 0.030(2) 0.0158(18) 0.0054(19) -0.0053(19)
C15 0.051(3) 0.030(2) 0.054(3) -0.012(2) 0.018(2) -0.003(2)
C10 0.042(2) 0.048(3) 0.037(3) 0.0015(19) 0.005(2) 0.0159(19)
C7 0.028(2) 0.041(2) 0.040(2) 0.0053(18) 0.0107(18) 0.0066(17)
C8 0.040(2) 0.043(2) 0.050(3) -0.017(2) 0.004(2) -0.0095(19)
C17 0.028(2) 0.039(2) 0.046(3) 0.0085(19) 0.0046(19) 0.0083(18)
C21 0.039(2) 0.047(3) 0.085(4) -0.008(2) 0.010(2) 0.015(2)
C14 0.040(2) 0.046(2) 0.025(2) -0.0049(18) 0.0032(18) -0.005(2)
C22 0.040(2) 0.058(3) 0.048(3) 0.016(2) 0.008(2) -0.004(2)
C19 0.055(3) 0.079(3) 0.036(3) -0.008(2) -0.007(2) 0.011(2)
C18 0.063(3) 0.064(3) 0.089(4) 0.037(3) 0.012(3) 0.003(3)

loop_
_atom_type_symbol
_atom_type_description
_atom_type_scat_dispersion_real
_atom_type_scat_dispersion_imag
_atom_type_scat_source
C C 0.0033 0.0016 'International Tables Vol C Tables 4.2.6.8 and 6.1.1.4'
H H 0.0000 0.0000 'International Tables Vol C Tables 4.2.6.8 and 6.1.1.4'
N N 0.0061 0.0033 'International Tables Vol C Tables 4.2.6.8 and 6.1.1.4'
O O 0.0106 0.0060 'International Tables Vol C Tables 4.2.6.8 and 6.1.1.4'
F F 0.0171 0.0103 'International Tables Vol C Tables 4.2.6.8 and 6.1.1.4'
P P 0.1023 0.0942 'International Tables Vol C Tables 4.2.6.8 and 6.1.1.4'

loop_
_geom_angle_atom_site_label_1
_geom_angle_atom_site_label_2
_geom_angle_atom_site_label_3
_geom_angle
_geom_angle_site_symmetry_1
_geom_angle_site_symmetry_3
F10 P1 F9 178.56(15) . .
F10 P1 F11 90.35(14) . .
F9 P1 F11 90.68(15) . .
F10 P1 F12 90.07(14) . .
F9 P1 F12 88.89(14) . .
F11 P1 F12 179.39(16) . .
F10 P1 F8 90.28(14) . .
F9 P1 F8 90.72(14) . .
F11 P1 F8 90.47(13) . .
F12 P1 F8 89.98(14) . .
F10 P1 F7 89.75(14) . .
F9 P1 F7 89.25(14) . .
F11 P1 F7 89.56(13) . .
F12 P1 F7 89.99(13) . .
F8 P1 F7 179.96(17) . .
F5 P2 F1 93.7(3) . .
F5 P2 F3 88.7(3) . .
F1 P2 F3 177.4(2) . .
F5 P2 F6 178.4(3) . .
F1 P2 F6 85.5(2) . .
F3 P2 F6 92.1(3) . .
F5 P2 F4 93.3(3) . .
F1 P2 F4 90.02(17) . .
F3 P2 F4 88.93(15) . .
F6 P2 F4 88.0(2) . .
F5 P2 F2 92.4(3) . .
F1 P2 F2 91.97(18) . .
F3 P2 F2 88.83(17) . .
F6 P2 F2 86.3(2) . .
F4 P2 F2 173.8(2) . .
C9 O4 C11 112.5(3) . .
C6 O2 C8 112.5(3) . .
C9 O3 C10 114.9(3) . .
C6 O1 C7 114.1(3) . .
C20 O8 C22 115.3(3) . .
C17 O5 C18 114.3(3) . .
C17 O6 C19 114.3(3) . .
C20 O7 C21 113.2(3) . .
C2 N1 C1 124.4(3) . .
C2 N1 H1 117.8 . .
C1 N1 H1 117.8 . .
C12 N2 C13 124.6(3) . .
C12 N2 H2 117.7 . .
C13 N2 H2 117.7 . .
N1 C1 C5 118.7(3) . .
N1 C1 C9 117.7(3) . .
C5 C1 C9 123.5(3) . .
O3 C9 O4 113.4(3) . .
O3 C9 C1 111.5(3) . .
O4 C9 C1 106.8(3) . .
O3 C9 H9 108.3 . .
O4 C9 H9 108.3 . .
C1 C9 H9 108.3 . .
O1 C6 O2 114.4(3) . .
O1 C6 C2 112.2(3) . .
O2 C6 C2 106.0(3) . .
O1 C6 H6 108.0 . .
O2 C6 H6 108.0 . .
C2 C6 H6 108.0 . .
N1 C2 C3 118.7(3) . .
N1 C2 C6 116.9(3) . .
C3 C2 C6 124.1(3) . .
C2 C3 C4 118.9(3) . .
C2 C3 H3 120.6 . .
C4 C3 H3 120.6 . .
O7 C20 O8 113.8(3) . .
O7 C20 C13 105.5(3) . .
O8 C20 C13 111.6(3) . .
O7 C20 H20 108.6 . .
O8 C20 H20 108.6 . .
C13 C20 H20 108.6 . .
N2 C13 C14 117.6(3) . .
N2 C13 C20 115.8(3) . .
C14 C13 C20 126.5(3) . .
N2 C12 C16 118.3(4) . .
N2 C12 C17 116.3(3) . .
C16 C12 C17 125.5(3) . .
C1 C5 C4 118.4(3) . .
C1 C5 H5 120.8 . .
C4 C5 H5 120.8 . .
C3 C4 C5 120.9(3) . .
C3 C4 H4 119.6 . .
C5 C4 H4 119.6 . .
C12 C16 C15 119.2(4) . .
C12 C16 H16 120.4 . .
C15 C16 H16 120.4 . .
O4 C11 H11A 109.5 . .
O4 C11 H11B 109.5 . .
H11A C11 H11B 109.5 . .
O4 C11 H11C 109.5 . .
H11A C11 H11C 109.5 . .
H11B C11 H11C 109.5 . .
C16 C15 C14 121.4(4) . .
C16 C15 H15 119.3 . .
C14 C15 H15 119.3 . .
O3 C10 H10A 109.5 . .
O3 C10 H10B 109.5 . .
H10A C10 H10B 109.5 . .
O3 C10 H10C 109.5 . .
H10A C10 H10C 109.5 . .
H10B C10 H10C 109.5 . .
O1 C7 H7A 109.5 . .
O1 C7 H7B 109.5 . .
H7A C7 H7B 109.5 . .
O1 C7 H7C 109.5 . .
H7A C7 H7C 109.5 . .
H7B C7 H7C 109.5 . .
O2 C8 H8A 109.5 . .
O2 C8 H8B 109.5 . .
H8A C8 H8B 109.5 . .
O2 C8 H8C 109.5 . .
H8A C8 H8C 109.5 . .
H8B C8 H8C 109.5 . .
O5 C17 O6 114.3(3) . .
O5 C17 C12 111.8(3) . .
O6 C17 C12 106.8(3) . .
O5 C17 H17 107.9 . .
O6 C17 H17 107.9 . .
C12 C17 H17 107.9 . .
O7 C21 H21A 109.5 . .
O7 C21 H21B 109.5 . .
H21A C21 H21B 109.5 . .
O7 C21 H21C 109.5 . .
H21A C21 H21C 109.5 . .
H21B C21 H21C 109.5 . .
C13 C14 C15 118.9(4) . .
C13 C14 H14 120.6 . .
C15 C14 H14 120.6 . .
O8 C22 H22A 109.5 . .
O8 C22 H22B 109.5 . .
H22A C22 H22B 109.5 . .
O8 C22 H22C 109.5 . .
H22A C22 H22C 109.5 . .
H22B C22 H22C 109.5 . .
O6 C19 H19A 109.5 . .
O6 C19 H19B 109.5 . .
H19A C19 H19B 109.5 . .
O6 C19 H19C 109.5 . .
H19A C19 H19C 109.5 . .
H19B C19 H19C 109.5 . .
O5 C18 H18A 109.5 . .
O5 C18 H18B 109.5 . .
H18A C18 H18B 109.5 . .
O5 C18 H18C 109.5 . .
H18A C18 H18C 109.5 . .
H18B C18 H18C 109.5 . .

loop_
_geom_bond_atom_site_label_1
_geom_bond_atom_site_label_2
_geom_bond_distance
_geom_bond_site_symmetry_2
P1 F10 1.584(2) .
P1 F9 1.588(2) .
P1 F11 1.589(2) .
P1 F12 1.593(2) .
P1 F8 1.595(2) .
P1 F7 1.606(2) .
P2 F5 1.503(4) .
P2 F1 1.552(3) .
P2 F3 1.558(3) .
P2 F6 1.573(3) .
P2 F4 1.574(3) .
P2 F2 1.579(3) .
O4 C9 1.404(4) .
O4 C11 1.444(4) .
O2 C6 1.402(4) .
O2 C8 1.450(4) .
O3 C9 1.398(4) .
O3 C10 1.447(4) .
O1 C6 1.397(4) .
O1 C7 1.437(4) .
O8 C20 1.404(4) .
O8 C22 1.444(5) .
O5 C17 1.398(4) .
O5 C18 1.440(5) .
O6 C17 1.400(5) .
O6 C19 1.437(5) .
O7 C20 1.403(4) .
O7 C21 1.453(4) .
N1 C2 1.334(4) .
N1 C1 1.338(4) .
N1 H1 0.8800 .
N2 C12 1.346(4) .
N2 C13 1.351(4) .
N2 H2 0.8800 .
C1 C5 1.381(5) .
C1 C9 1.518(5) .
C9 H9 1.0000 .
C6 C2 1.524(5) .
C6 H6 1.0000 .
C2 C3 1.376(5) .
C3 C4 1.381(5) .
C3 H3 0.9500 .
C20 C13 1.506(5) .
C20 H20 1.0000 .
C13 C14 1.372(5) .
C12 C16 1.364(5) .
C12 C17 1.520(5) .
C5 C4 1.389(5) .
C5 H5 0.9500 .
C4 H4 0.9500 .
C16 C15 1.365(6) .
C16 H16 0.9500 .
C11 H11A 0.9800 .
C11 H11B 0.9800 .
C11 H11C 0.9800 .
C15 C14 1.387(5) .
C15 H15 0.9500 .
C10 H10A 0.9800 .
C10 H10B 0.9800 .
C10 H10C 0.9800 .
C7 H7A 0.9800 .
C7 H7B 0.9800 .
C7 H7C 0.9800 .
C8 H8A 0.9800 .
C8 H8B 0.9800 .
C8 H8C 0.9800 .
C17 H17 1.0000 .
C21 H21A 0.9800 .
C21 H21B 0.9800 .
C21 H21C 0.9800 .
C14 H14 0.9500 .
C22 H22A 0.9800 .
C22 H22B 0.9800 .
C22 H22C 0.9800 .
C19 H19A 0.9800 .
C19 H19B 0.9800 .
C19 H19C 0.9800 .
C18 H18A 0.9800 .
C18 H18B 0.9800 .
C18 H18C 0.9800 .
